data_1575233
loop_
_publ_author_name
'Sabharwal, Gazal'
'Dwivedi, Khilesh C.'
'Balakrishna, Maravanji S.'

_publ_section_title
;
 Multifunctional PNN-NiII pincer catalyst for C--C and C--N bond formation
 via alkylation, cross-coupling, and hydroamination reactions
;
_journal_issue 18
_journal_name_full 'Catalysis Science &amp; Technology'
_journal_page_first 5275
_journal_page_last 5284
_journal_paper_doi 10.1039/D5CY00718F
_journal_volume 15
_journal_year 2025
_chemical_formula_moiety '2(C25 H20 Cl N2 Ni O P)'
_chemical_formula_sum 'C50 H40 Cl2 N4 Ni2 O2 P2'
_chemical_formula_weight 979.12
_space_group_crystal_system monoclinic
_space_group_IT_number 14
_space_group_name_Hall '-P 2yn'
_space_group_name_H-M_alt 'P 1 21/n 1'
_atom_sites_solution_hydrogens geom
_atom_sites_solution_primary dual
_audit_creation_date 2022-03-06
_audit_creation_method
;
Olex2 1.5
(compiled 2021.12.09 svn.r5202d8cf for OlexSys, GUI svn.r6439)
;
_audit_update_record
;
2024-05-30 deposited with the CCDC.	2025-07-25 downloaded from the CCDC.
;
_cell_angle_alpha 90
_cell_angle_beta 99.271(5)
_cell_angle_gamma 90
_cell_formula_units_Z 4
_cell_length_a 15.2233(7)
_cell_length_b 11.5814(5)
_cell_length_c 25.9382(15)
_cell_measurement_reflns_used 5150
_cell_measurement_temperature 150.00(10)
_cell_measurement_theta_max 31.2540
_cell_measurement_theta_min 1.9150
_cell_volume 4513.4(4)
_computing_cell_refinement 'CrysAlisPro 1.171.41.93a (Rigaku OD, 2020)'
_computing_data_collection 'CrysAlisPro 1.171.41.93a (Rigaku OD, 2020)'
_computing_data_reduction 'CrysAlisPro 1.171.41.93a (Rigaku OD, 2020)'
_computing_molecular_graphics 'Olex2 1.5 (Dolomanov et al., 2009)'
_computing_publication_material 'Olex2 1.5 (Dolomanov et al., 2009)'
_computing_structure_refinement 'SHELXL 2018/3 (Sheldrick, 2015)'
_computing_structure_solution 'SHELXT 2018/2 (Sheldrick, 2018)'
_diffrn_ambient_environment N~2~
_diffrn_ambient_temperature 150.00(10)
_diffrn_detector 'CCD plate'
_diffrn_measured_fraction_theta_full 1.000
_diffrn_measured_fraction_theta_max 1.000
_diffrn_measurement_details
;
List of Runs (angles in degrees, time in seconds):

  # Type    Start    End  Width  t~exp~   \w     \q     \k     \f   Frames
#--------------------------------------------------------------------------
  1  \f    150.27 334.27   1.00    5.00  13.01 -15.82 -31.50    --   184
  2  \w   -115.72  16.28   1.00    5.00    --  -15.82 -59.25 173.08  132
  3  \w   -115.72  16.28   1.00    5.00    --  -15.82 -59.25  20.08  132
  4  \w   -115.72  16.28   1.00    5.00    --  -15.82 -59.25-135.92  132
  5  \f   -154.56  77.44   1.00    5.00  75.04 -15.82  31.50    --   232
  6  \f    168.08 352.08   1.00    5.00  16.40 -15.82 -59.25    --   184
;
_diffrn_measurement_device 'abstract diffractometer'
_diffrn_measurement_device_type 'Saxi-CrysAlisPro-abstract goniometer imported SAXI images'
_diffrn_measurement_method '\w and \f scans'
_diffrn_orient_matrix_type 'CrysAlisPro convention (1999,Acta A55,543-557)'
_diffrn_orient_matrix_UB_11 -0.0102273000
_diffrn_orient_matrix_UB_12 -0.0384500000
_diffrn_orient_matrix_UB_13 -0.0214187000
_diffrn_orient_matrix_UB_21 0.0071444000
_diffrn_orient_matrix_UB_22 -0.0476361000
_diffrn_orient_matrix_UB_23 0.0173321000
_diffrn_orient_matrix_UB_31 -0.0455311000
_diffrn_orient_matrix_UB_32 0.0011013000
_diffrn_orient_matrix_UB_33 0.0029414000
_diffrn_radiation_monochromator graphite
_diffrn_radiation_probe x-ray
_diffrn_radiation_type 'Mo K\a'
_diffrn_radiation_wavelength 0.71073
_diffrn_reflns_av_R_equivalents 0.1726
_diffrn_reflns_av_unetI/netI 0.0828
_diffrn_reflns_Laue_measured_fraction_full 1.000
_diffrn_reflns_Laue_measured_fraction_max 1.000
_diffrn_reflns_limit_h_max 18
_diffrn_reflns_limit_h_min -16
_diffrn_reflns_limit_k_max 13
_diffrn_reflns_limit_k_min -13
_diffrn_reflns_limit_l_max 30
_diffrn_reflns_limit_l_min -30
_diffrn_reflns_number 99131
_diffrn_reflns_point_group_measured_fraction_full 1.000
_diffrn_reflns_point_group_measured_fraction_max 1.000
_diffrn_reflns_theta_full 25.000
_diffrn_reflns_theta_max 25.000
_diffrn_reflns_theta_min 1.591
_diffrn_source 'fine-focus sealed X-ray tube'
_diffrn_source_type 'Enhance (Mo) X-ray Source'
_exptl_absorpt_coefficient_mu 1.069
_exptl_absorpt_correction_T_max 1.00000
_exptl_absorpt_correction_T_min 0.69230
_exptl_absorpt_correction_type multi-scan
_exptl_absorpt_process_details
;
CrysAlisPro 1.171.41.93a (Rigaku Oxford Diffraction, 2020)
Empirical absorption correction using spherical harmonics,
implemented in SCALE3 ABSPACK scaling algorithm.
;
_exptl_crystal_colour brown
_exptl_crystal_colour_primary brown
_exptl_crystal_density_diffrn 1.441
_exptl_crystal_description block
_exptl_crystal_F_000 2016
_exptl_crystal_size_max 0.93
_exptl_crystal_size_mid 0.64
_exptl_crystal_size_min 0.56
_refine_diff_density_max 0.798
_refine_diff_density_min -0.655
_refine_diff_density_rms 0.091
_refine_ls_extinction_method none
_refine_ls_goodness_of_fit_ref 1.038
_refine_ls_hydrogen_treatment constr
_refine_ls_matrix_type full
_refine_ls_number_parameters 559
_refine_ls_number_reflns 7938
_refine_ls_number_restraints 0
_refine_ls_restrained_S_all 1.038
_refine_ls_R_factor_all 0.1053
_refine_ls_R_factor_gt 0.0642
_refine_ls_shift/su_max 0.000
_refine_ls_shift/su_mean 0.000
_refine_ls_structure_factor_coef Fsqd
_refine_ls_weighting_details 'w=1/[\s^2^(Fo^2^)+(0.0670P)^2^+6.1517P] where P=(Fo^2^+2Fc^2^)/3'
_refine_ls_weighting_scheme calc
_refine_ls_wR_factor_gt 0.1473
_refine_ls_wR_factor_ref 0.1701
_reflns_Friedel_coverage 0.000
_reflns_number_gt 5237
_reflns_number_total 7938
_reflns_threshold_expression 'I > 2\s(I)'
_cod_data_source_file d5cy00718f2.cif
_cod_data_source_block Complex_2
_cod_depositor_comments 'Adding full bibliography for 1575233--1575235.cif.'
_cod_database_code 1575233
_shelx_shelxl_version_number 2018/3
_shelx_space_group_comment
;
The symmetry employed for this shelxl refinement is uniquely defined
by the following loop, which should always be used as a source of
symmetry information in preference to the above space-group names.
They are only intended as comments.
;
_shelx_estimated_absorpt_t_max 0.586
_shelx_estimated_absorpt_t_min 0.436
_olex2_refinement_description
;
1.a Secondary CH2 refined with riding coordinates:
 C6(H6A,H6B), C31(H31A,H31B)
1.b Aromatic/amide H refined with riding coordinates:
 C12(H12), C46(H46), C19(H19), C9(H9), C34(H34), C2(H2), C44(H44), C10(H10),
 C11(H11), C1(H1), C15(H15), C4(H4), C50(H50), C40(H40), C37(H37), C48(H48),
 C47(H47), C18(H18), C3(H3), C21(H21), C26(H26), C41(H41), C25(H25), C49(H49),
 C35(H35), C27(H27), C17(H17), C36(H36), C42(H42), C43(H43), C29(H29), C16(H16),
  C23(H23), C22(H22), C24(H24), C28(H28)
;
_olex2_submission_special_instructions 'No special instructions were received'
_oxdiff_exptl_absorpt_empirical_details
;
Empirical correction (ABSPACK) includes:
- Absorption correction using spherical harmonics
- Frame scaling
;
_oxdiff_exptl_absorpt_empirical_full_max 1.555
_oxdiff_exptl_absorpt_empirical_full_min 0.808

loop_
_space_group_symop_operation_xyz
'x, y, z'
'-x+1/2, y+1/2, -z+1/2'
'-x, -y, -z'
'x-1/2, -y-1/2, z-1/2'

loop_
_atom_site_label
_atom_site_type_symbol
_atom_site_fract_x
_atom_site_fract_y
_atom_site_fract_z
_atom_site_U_iso_or_equiv
_atom_site_adp_type
_atom_site_occupancy
_atom_site_site_symmetry_order
_atom_site_calc_flag
_atom_site_refinement_flags_posn
_atom_site_refinement_flags_adp
_atom_site_refinement_flags_occupancy
_atom_site_disorder_assembly
_atom_site_disorder_group
Ni2 Ni 0.88797(4) 0.23284(6) 0.63330(3) 0.0357(2) Uani 1 1 d . . . . .
Ni1 Ni 0.68568(4) 0.46679(6) 0.38753(3) 0.0367(2) Uani 1 1 d . . . . .
Cl2 Cl 1.02579(9) 0.20614(12) 0.62385(6) 0.0449(4) Uani 1 1 d . . . . .
P2 P 0.87166(9) 0.06202(12) 0.66356(6) 0.0361(4) Uani 1 1 d . . . . .
Cl1 Cl 0.81052(10) 0.44516(13) 0.35640(7) 0.0500(4) Uani 1 1 d . . . . .
P1 P 0.67675(9) 0.28383(12) 0.39868(6) 0.0359(4) Uani 1 1 d . . . . .
O1 O 0.4343(2) 0.4589(3) 0.42945(16) 0.0440(10) Uani 1 1 d . . . . .
O2 O 0.6240(2) 0.2485(3) 0.65266(17) 0.0500(11) Uani 1 1 d . . . . .
N1 N 0.6827(3) 0.6325(4) 0.37556(19) 0.0385(12) Uani 1 1 d . . . . .
N4 N 0.7654(3) 0.2562(4) 0.63282(18) 0.0344(11) Uani 1 1 d . . . . .
N2 N 0.5707(3) 0.4879(4) 0.40376(18) 0.0358(11) Uani 1 1 d . . . . .
N3 N 0.8843(3) 0.3858(4) 0.6026(2) 0.0419(12) Uani 1 1 d . . . . .
C13 C 0.6130(3) 0.2476(5) 0.4500(2) 0.0358(13) Uani 1 1 d . . . . .
C7 C 0.5144(4) 0.4294(5) 0.4295(2) 0.0374(13) Uani 1 1 d . . . . .
C12 C 0.6295(4) 0.1431(5) 0.4778(2) 0.0424(15) Uani 1 1 d . . . . .
H12 H 0.674000 0.091996 0.469521 0.051 Uiso 1 1 calc R U . . .
C32 C 0.7050(4) 0.2221(5) 0.6624(2) 0.0390(14) Uani 1 1 d . . . . .
C39 C 0.9675(4) -0.0260(5) 0.6899(2) 0.0398(14) Uani 1 1 d . . . . .
C5 C 0.5998(3) 0.6754(5) 0.3671(2) 0.0372(14) Uani 1 1 d . . . . .
C30 C 0.8001(4) 0.4179(5) 0.5810(2) 0.0420(15) Uani 1 1 d . . . . .
C6 C 0.5290(3) 0.5895(4) 0.3742(2) 0.0361(13) Uani 1 1 d . . . . .
H6A H 0.485178 0.625617 0.393537 0.043 Uiso 1 1 calc R U . . .
H6B H 0.497408 0.564453 0.339650 0.043 Uiso 1 1 calc R U . . .
C33 C 0.7356(4) 0.1529(5) 0.7111(2) 0.0398(14) Uani 1 1 d . . . . .
C8 C 0.5457(3) 0.3232(5) 0.4616(2) 0.0355(13) Uani 1 1 d . . . . .
C31 C 0.7297(4) 0.3304(5) 0.5871(2) 0.0405(14) Uani 1 1 d . . . . .
H31A H 0.674508 0.369641 0.593232 0.049 Uiso 1 1 calc R U . . .
H31B H 0.715855 0.282923 0.555115 0.049 Uiso 1 1 calc R U . . .
C38 C 0.8079(4) 0.0749(5) 0.7169(2) 0.0383(14) Uani 1 1 d . . . . .
C20 C 0.6195(4) 0.2072(5) 0.3414(2) 0.0406(14) Uani 1 1 d . . . . .
C46 C 0.8229(4) -0.0166(5) 0.5618(2) 0.0411(14) Uani 1 1 d . . . . .
H46 H 0.864759 0.038804 0.553916 0.049 Uiso 1 1 calc R U . . .
C19 C 0.8381(4) 0.2696(5) 0.4637(2) 0.0448(15) Uani 1 1 d . . . . .
H19 H 0.817553 0.337843 0.478196 0.054 Uiso 1 1 calc R U . . .
C9 C 0.4990(4) 0.2915(5) 0.5014(2) 0.0389(14) Uani 1 1 d . . . . .
H9 H 0.453510 0.340962 0.509712 0.047 Uiso 1 1 calc R U . . .
C45 C 0.8063(3) -0.0265(5) 0.6132(2) 0.0388(14) Uani 1 1 d . . . . .
C14 C 0.7845(4) 0.2144(5) 0.4211(2) 0.0386(14) Uani 1 1 d . . . . .
C34 C 0.6864(4) 0.1633(5) 0.7522(2) 0.0452(15) Uani 1 1 d . . . . .
H34 H 0.635474 0.211955 0.748127 0.054 Uiso 1 1 calc R U . . .
C2 C 0.7382(4) 0.8194(5) 0.3567(3) 0.0528(18) Uani 1 1 d . . . . .
H2 H 0.787516 0.868059 0.353890 0.063 Uiso 1 1 calc R U . . .
C44 C 0.9735(4) -0.1427(5) 0.6787(2) 0.0460(15) Uani 1 1 d . . . . .
H44 H 0.927000 -0.178889 0.655515 0.055 Uiso 1 1 calc R U . . .
C10 C 0.5170(4) 0.1904(5) 0.5292(2) 0.0438(15) Uani 1 1 d . . . . .
H10 H 0.485294 0.172334 0.556794 0.053 Uiso 1 1 calc R U . . .
C11 C 0.5820(4) 0.1143(5) 0.5167(2) 0.0447(15) Uani 1 1 d . . . . .
H11 H 0.593106 0.043323 0.534934 0.054 Uiso 1 1 calc R U . . .
C1 C 0.7514(4) 0.7044(5) 0.3708(3) 0.0474(16) Uani 1 1 d . . . . .
H1 H 0.810436 0.675044 0.377289 0.057 Uiso 1 1 calc R U . . .
C15 C 0.8154(4) 0.1171(5) 0.3994(3) 0.0506(16) Uani 1 1 d . . . . .
H15 H 0.779549 0.080243 0.370728 0.061 Uiso 1 1 calc R U . . .
C4 C 0.5818(4) 0.7898(5) 0.3517(2) 0.0434(15) Uani 1 1 d . . . . .
H4 H 0.522199 0.817203 0.344733 0.052 Uiso 1 1 calc R U . . .
C50 C 0.7432(4) -0.1082(5) 0.6240(3) 0.0464(16) Uani 1 1 d . . . . .
H50 H 0.731129 -0.116746 0.658609 0.056 Uiso 1 1 calc R U . . .
C40 C 1.0377(4) 0.0269(6) 0.7237(2) 0.0503(16) Uani 1 1 d . . . . .
H40 H 1.035300 0.107007 0.731241 0.060 Uiso 1 1 calc R U . . .
C37 C 0.8304(4) 0.0116(5) 0.7635(2) 0.0482(16) Uani 1 1 d . . . . .
H37 H 0.877962 -0.042412 0.767042 0.058 Uiso 1 1 calc R U . . .
C48 C 0.7161(4) -0.1654(6) 0.5337(3) 0.0539(17) Uani 1 1 d . . . . .
H48 H 0.685095 -0.212011 0.506570 0.065 Uiso 1 1 calc R U . . .
C47 C 0.7789(4) -0.0867(5) 0.5220(3) 0.0503(16) Uani 1 1 d . . . . .
H47 H 0.791818 -0.080669 0.487464 0.060 Uiso 1 1 calc R U . . .
C18 C 0.9209(4) 0.2238(6) 0.4844(3) 0.0533(17) Uani 1 1 d . . . . .
H18 H 0.956455 0.258826 0.513648 0.064 Uiso 1 1 calc R U . . .
C3 C 0.6521(4) 0.8624(6) 0.3466(3) 0.0555(18) Uani 1 1 d . . . . .
H3 H 0.641588 0.940665 0.336446 0.067 Uiso 1 1 calc R U . . .
C21 C 0.6573(4) 0.2027(6) 0.2960(3) 0.0533(17) Uani 1 1 d . . . . .
H21 H 0.713280 0.238497 0.295383 0.064 Uiso 1 1 calc R U . . .
C26 C 0.9530(4) 0.4592(5) 0.5989(3) 0.0527(18) Uani 1 1 d . . . . .
H26 H 1.011483 0.436652 0.613984 0.063 Uiso 1 1 calc R U . . .
C41 C 1.1105(4) -0.0389(7) 0.7462(3) 0.063(2) Uani 1 1 d . . . . .
H41 H 1.157498 -0.004019 0.769539 0.075 Uiso 1 1 calc R U . . .
C25 C 0.5365(4) 0.1566(6) 0.3412(3) 0.0534(17) Uani 1 1 d . . . . .
H25 H 0.509486 0.158624 0.371741 0.064 Uiso 1 1 calc R U . . .
C49 C 0.6977(4) -0.1774(5) 0.5834(3) 0.0571(19) Uani 1 1 d . . . . .
H49 H 0.654638 -0.231899 0.590521 0.068 Uiso 1 1 calc R U . . .
C35 C 0.7109(4) 0.1039(6) 0.7986(3) 0.0556(18) Uani 1 1 d . . . . .
H35 H 0.678540 0.114835 0.826625 0.067 Uiso 1 1 calc R U . . .
C27 C 0.9414(5) 0.5644(5) 0.5742(3) 0.066(2) Uani 1 1 d . . . . .
H27 H 0.990380 0.614689 0.573057 0.079 Uiso 1 1 calc R U . . .
C17 C 0.9504(4) 0.1262(6) 0.4614(3) 0.0587(19) Uani 1 1 d . . . . .
H17 H 1.007433 0.095737 0.474879 0.070 Uiso 1 1 calc R U . . .
C36 C 0.7828(4) 0.0283(6) 0.8043(3) 0.0596(19) Uani 1 1 d . . . . .
H36 H 0.799401 -0.012140 0.836270 0.072 Uiso 1 1 calc R U . . .
C42 C 1.1145(5) -0.1556(7) 0.7343(3) 0.063(2) Uani 1 1 d . . . . .
H42 H 1.164736 -0.199758 0.749402 0.075 Uiso 1 1 calc R U . . .
C43 C 1.0472(5) -0.2076(6) 0.7013(3) 0.063(2) Uani 1 1 d . . . . .
H43 H 1.050481 -0.287589 0.693604 0.075 Uiso 1 1 calc R U . . .
C29 C 0.7832(4) 0.5230(5) 0.5548(3) 0.0569(19) Uani 1 1 d . . . . .
H29 H 0.724301 0.544708 0.540126 0.068 Uiso 1 1 calc R U . . .
C16 C 0.8997(5) 0.0719(6) 0.4195(3) 0.0606(19) Uani 1 1 d . . . . .
H16 H 0.921331 0.005045 0.404445 0.073 Uiso 1 1 calc R U . . .
C23 C 0.5319(5) 0.0975(6) 0.2510(3) 0.065(2) Uani 1 1 d . . . . .
H23 H 0.502312 0.060525 0.220369 0.078 Uiso 1 1 calc R U . . .
C22 C 0.6145(5) 0.1465(6) 0.2514(3) 0.066(2) Uani 1 1 d . . . . .
H22 H 0.642337 0.141917 0.221233 0.079 Uiso 1 1 calc R U . . .
C24 C 0.4922(5) 0.1021(7) 0.2953(3) 0.068(2) Uani 1 1 d . . . . .
H24 H 0.435074 0.068779 0.294938 0.081 Uiso 1 1 calc R U . . .
C28 C 0.8554(5) 0.5952(6) 0.5508(3) 0.074(2) Uani 1 1 d . . . . .
H28 H 0.845864 0.665809 0.532077 0.089 Uiso 1 1 calc R U . . .

loop_
_atom_site_aniso_label
_atom_site_aniso_U_11
_atom_site_aniso_U_22
_atom_site_aniso_U_33
_atom_site_aniso_U_23
_atom_site_aniso_U_13
_atom_site_aniso_U_12
Ni2 0.0307(4) 0.0294(4) 0.0477(5) 0.0014(3) 0.0088(3) 0.0006(3)
Ni1 0.0307(4) 0.0304(4) 0.0497(5) 0.0015(3) 0.0083(3) 0.0035(3)
Cl2 0.0335(8) 0.0402(8) 0.0625(11) 0.0012(7) 0.0127(7) 0.0015(6)
P2 0.0300(8) 0.0313(8) 0.0468(10) 0.0054(7) 0.0059(7) 0.0016(6)
Cl1 0.0416(8) 0.0388(8) 0.0732(12) 0.0088(8) 0.0199(8) 0.0056(7)
P1 0.0344(8) 0.0308(8) 0.0427(10) 0.0012(7) 0.0072(7) 0.0053(6)
O1 0.030(2) 0.041(2) 0.063(3) 0.009(2) 0.0145(19) 0.0061(17)
O2 0.032(2) 0.053(3) 0.067(3) 0.017(2) 0.014(2) 0.0079(19)
N1 0.028(2) 0.029(3) 0.059(3) -0.003(2) 0.007(2) -0.002(2)
N4 0.025(2) 0.037(3) 0.040(3) 0.005(2) -0.001(2) 0.0071(19)
N2 0.033(3) 0.031(3) 0.044(3) -0.001(2) 0.008(2) 0.007(2)
N3 0.040(3) 0.033(3) 0.056(3) -0.002(2) 0.017(2) -0.005(2)
C13 0.034(3) 0.035(3) 0.039(4) -0.001(3) 0.005(3) 0.001(2)
C7 0.034(3) 0.033(3) 0.045(4) 0.003(3) 0.005(3) 0.000(3)
C12 0.040(3) 0.032(3) 0.055(4) 0.000(3) 0.008(3) 0.003(3)
C32 0.037(3) 0.031(3) 0.051(4) 0.000(3) 0.012(3) 0.001(3)
C39 0.034(3) 0.039(3) 0.046(4) 0.012(3) 0.005(3) 0.006(3)
C5 0.033(3) 0.035(3) 0.044(4) 0.002(3) 0.009(3) -0.001(2)
C30 0.047(4) 0.031(3) 0.050(4) 0.003(3) 0.015(3) 0.006(3)
C6 0.036(3) 0.026(3) 0.046(4) 0.008(3) 0.007(3) 0.004(2)
C33 0.034(3) 0.042(3) 0.043(4) 0.007(3) 0.008(3) -0.003(3)
C8 0.031(3) 0.031(3) 0.043(4) -0.003(3) 0.005(3) -0.004(2)
C31 0.038(3) 0.034(3) 0.050(4) 0.005(3) 0.008(3) 0.006(3)
C38 0.037(3) 0.034(3) 0.045(4) 0.001(3) 0.009(3) -0.006(3)
C20 0.045(4) 0.030(3) 0.044(4) -0.001(3) 0.001(3) 0.006(3)
C46 0.033(3) 0.035(3) 0.054(4) 0.004(3) 0.003(3) 0.009(3)
C19 0.042(3) 0.049(4) 0.043(4) 0.003(3) 0.004(3) 0.005(3)
C9 0.032(3) 0.031(3) 0.053(4) 0.001(3) 0.005(3) 0.002(2)
C45 0.030(3) 0.028(3) 0.056(4) 0.003(3) -0.001(3) 0.006(2)
C14 0.035(3) 0.036(3) 0.047(4) 0.008(3) 0.015(3) 0.007(3)
C34 0.041(3) 0.044(4) 0.052(4) 0.006(3) 0.010(3) 0.003(3)
C2 0.039(4) 0.033(4) 0.089(5) 0.007(3) 0.016(3) -0.003(3)
C44 0.040(3) 0.045(4) 0.053(4) 0.007(3) 0.007(3) 0.007(3)
C10 0.043(3) 0.044(4) 0.045(4) 0.005(3) 0.010(3) -0.003(3)
C11 0.041(3) 0.038(3) 0.054(4) 0.007(3) 0.007(3) 0.003(3)
C1 0.033(3) 0.042(4) 0.068(5) -0.005(3) 0.008(3) 0.005(3)
C15 0.048(4) 0.042(4) 0.064(5) 0.002(3) 0.014(3) 0.006(3)
C4 0.033(3) 0.035(3) 0.062(4) 0.001(3) 0.006(3) 0.003(3)
C50 0.034(3) 0.039(4) 0.067(5) 0.008(3) 0.011(3) 0.004(3)
C40 0.040(4) 0.059(4) 0.050(4) 0.008(3) 0.005(3) 0.003(3)
C37 0.045(4) 0.049(4) 0.052(4) 0.008(3) 0.009(3) 0.007(3)
C48 0.037(4) 0.046(4) 0.076(5) -0.008(4) 0.002(3) 0.005(3)
C47 0.049(4) 0.040(4) 0.060(5) -0.006(3) 0.003(3) 0.009(3)
C18 0.047(4) 0.057(4) 0.056(4) 0.015(4) 0.009(3) 0.000(3)
C3 0.045(4) 0.041(4) 0.082(5) 0.009(4) 0.014(3) 0.005(3)
C21 0.059(4) 0.050(4) 0.052(5) 0.000(3) 0.011(3) 0.001(3)
C26 0.047(4) 0.038(4) 0.079(5) 0.005(3) 0.028(3) -0.003(3)
C41 0.038(4) 0.092(6) 0.055(5) 0.023(4) -0.001(3) -0.002(4)
C25 0.043(4) 0.063(4) 0.054(4) -0.016(4) 0.005(3) 0.001(3)
C49 0.042(4) 0.039(4) 0.091(6) -0.001(4) 0.011(4) -0.010(3)
C35 0.061(4) 0.060(4) 0.050(4) 0.009(3) 0.021(3) 0.005(3)
C27 0.062(5) 0.032(4) 0.112(7) 0.011(4) 0.037(4) 0.003(3)
C17 0.041(4) 0.064(5) 0.073(5) 0.022(4) 0.017(4) 0.010(3)
C36 0.066(5) 0.062(5) 0.054(5) 0.023(4) 0.018(4) 0.017(4)
C42 0.047(4) 0.077(6) 0.068(5) 0.019(4) 0.018(4) 0.020(4)
C43 0.052(4) 0.062(5) 0.079(6) 0.018(4) 0.025(4) 0.020(4)
C29 0.057(4) 0.036(4) 0.082(5) 0.016(3) 0.027(4) 0.015(3)
C16 0.060(4) 0.044(4) 0.083(6) 0.011(4) 0.027(4) 0.019(3)
C23 0.086(6) 0.060(5) 0.043(5) -0.013(4) -0.007(4) 0.006(4)
C22 0.089(6) 0.064(5) 0.044(5) 0.001(4) 0.012(4) -0.002(4)
C24 0.049(4) 0.076(5) 0.072(6) -0.020(4) -0.009(4) 0.002(4)
C28 0.075(5) 0.040(4) 0.116(7) 0.037(4) 0.042(5) 0.010(4)

loop_
_atom_type_symbol
_atom_type_description
_atom_type_scat_dispersion_real
_atom_type_scat_dispersion_imag
_atom_type_scat_source
C C 0.0033 0.0016 'International Tables Vol C Tables 4.2.6.8 and 6.1.1.4'
H H 0.0000 0.0000 'International Tables Vol C Tables 4.2.6.8 and 6.1.1.4'
Cl Cl 0.1484 0.1585 'International Tables Vol C Tables 4.2.6.8 and 6.1.1.4'
N N 0.0061 0.0033 'International Tables Vol C Tables 4.2.6.8 and 6.1.1.4'
Ni Ni 0.3393 1.1124 'International Tables Vol C Tables 4.2.6.8 and 6.1.1.4'
O O 0.0106 0.0060 'International Tables Vol C Tables 4.2.6.8 and 6.1.1.4'
P P 0.1023 0.0942 'International Tables Vol C Tables 4.2.6.8 and 6.1.1.4'

loop_
_geom_angle_atom_site_label_1
_geom_angle_atom_site_label_2
_geom_angle_atom_site_label_3
_geom_angle
_geom_angle_site_symmetry_1
_geom_angle_site_symmetry_3
_geom_angle_publ_flag
P2 Ni2 Cl2 94.61(6) . . ?
N4 Ni2 Cl2 173.24(15) . . ?
N4 Ni2 P2 87.82(14) . . ?
N4 Ni2 N3 84.47(19) . . ?
N3 Ni2 Cl2 92.75(14) . . ?
N3 Ni2 P2 171.76(15) . . ?
P1 Ni1 Cl1 90.82(6) . . ?
N1 Ni1 Cl1 93.04(13) . . ?
N1 Ni1 P1 175.07(14) . . ?
N2 Ni1 Cl1 171.47(15) . . ?
N2 Ni1 P1 90.95(14) . . ?
N2 Ni1 N1 84.80(18) . . ?
C39 P2 Ni2 121.18(19) . . ?
C39 P2 C45 105.4(3) . . ?
C38 P2 Ni2 107.94(19) . . ?
C38 P2 C39 104.8(3) . . ?
C38 P2 C45 107.1(3) . . ?
C45 P2 Ni2 109.65(19) . . ?
C13 P1 Ni1 112.29(18) . . ?
C13 P1 C20 104.0(3) . . ?
C13 P1 C14 102.8(3) . . ?
C20 P1 Ni1 113.71(19) . . ?
C20 P1 C14 109.3(3) . . ?
C14 P1 Ni1 113.75(19) . . ?
C5 N1 Ni1 112.8(3) . . ?
C5 N1 C1 118.5(5) . . ?
C1 N1 Ni1 128.5(4) . . ?
C32 N4 Ni2 136.0(4) . . ?
C32 N4 C31 115.3(4) . . ?
C31 N4 Ni2 108.7(3) . . ?
C7 N2 Ni1 137.2(4) . . ?
C7 N2 C6 113.5(4) . . ?
C6 N2 Ni1 108.8(3) . . ?
C30 N3 Ni2 112.3(4) . . ?
C26 N3 Ni2 128.9(4) . . ?
C26 N3 C30 118.8(5) . . ?
C12 C13 P1 120.0(4) . . ?
C12 C13 C8 119.9(5) . . ?
C8 C13 P1 120.1(4) . . ?
O1 C7 N2 123.5(5) . . ?
O1 C7 C8 115.9(5) . . ?
N2 C7 C8 120.6(5) . . ?
C13 C12 H12 119.6 . . ?
C11 C12 C13 120.8(5) . . ?
C11 C12 H12 119.6 . . ?
O2 C32 N4 123.4(5) . . ?
O2 C32 C33 117.3(5) . . ?
N4 C32 C33 119.2(5) . . ?
C44 C39 P2 122.9(5) . . ?
C44 C39 C40 119.0(5) . . ?
C40 C39 P2 118.1(5) . . ?
N1 C5 C6 114.3(5) . . ?
N1 C5 C4 122.2(5) . . ?
C4 C5 C6 123.5(5) . . ?
N3 C30 C31 114.4(5) . . ?
N3 C30 C29 121.6(5) . . ?
C29 C30 C31 124.1(5) . . ?
N2 C6 C5 109.4(4) . . ?
N2 C6 H6A 109.8 . . ?
N2 C6 H6B 109.8 . . ?
C5 C6 H6A 109.8 . . ?
C5 C6 H6B 109.8 . . ?
H6A C6 H6B 108.2 . . ?
C38 C33 C32 124.1(5) . . ?
C34 C33 C32 117.4(5) . . ?
C34 C33 C38 118.5(5) . . ?
C13 C8 C7 124.0(5) . . ?
C9 C8 C13 117.8(5) . . ?
C9 C8 C7 117.8(5) . . ?
N4 C31 C30 107.3(5) . . ?
N4 C31 H31A 110.3 . . ?
N4 C31 H31B 110.3 . . ?
C30 C31 H31A 110.3 . . ?
C30 C31 H31B 110.3 . . ?
H31A C31 H31B 108.5 . . ?
C33 C38 P2 118.3(4) . . ?
C37 C38 P2 121.6(4) . . ?
C37 C38 C33 120.1(5) . . ?
C21 C20 P1 119.9(5) . . ?
C21 C20 C25 118.6(6) . . ?
C25 C20 P1 121.4(5) . . ?
C45 C46 H46 119.4 . . ?
C47 C46 H46 119.4 . . ?
C47 C46 C45 121.2(6) . . ?
C14 C19 H19 120.0 . . ?
C18 C19 H19 120.0 . . ?
C18 C19 C14 120.0(6) . . ?
C8 C9 H9 119.1 . . ?
C10 C9 C8 121.9(5) . . ?
C10 C9 H9 119.1 . . ?
C46 C45 P2 118.3(4) . . ?
C46 C45 C50 118.6(6) . . ?
C50 C45 P2 123.1(5) . . ?
C19 C14 P1 115.0(4) . . ?
C15 C14 P1 125.2(5) . . ?
C15 C14 C19 119.8(6) . . ?
C33 C34 H34 119.5 . . ?
C35 C34 C33 121.0(6) . . ?
C35 C34 H34 119.5 . . ?
C1 C2 H2 120.4 . . ?
C1 C2 C3 119.1(5) . . ?
C3 C2 H2 120.4 . . ?
C39 C44 H44 119.6 . . ?
C39 C44 C43 120.8(6) . . ?
C43 C44 H44 119.6 . . ?
C9 C10 H10 119.9 . . ?
C9 C10 C11 120.1(5) . . ?
C11 C10 H10 119.9 . . ?
C12 C11 C10 119.4(6) . . ?
C12 C11 H11 120.3 . . ?
C10 C11 H11 120.3 . . ?
N1 C1 C2 122.1(5) . . ?
N1 C1 H1 118.9 . . ?
C2 C1 H1 118.9 . . ?
C14 C15 H15 119.8 . . ?
C14 C15 C16 120.3(7) . . ?
C16 C15 H15 119.8 . . ?
C5 C4 H4 120.5 . . ?
C3 C4 C5 118.9(5) . . ?
C3 C4 H4 120.5 . . ?
C45 C50 H50 120.0 . . ?
C45 C50 C49 120.0(6) . . ?
C49 C50 H50 120.0 . . ?
C39 C40 H40 120.2 . . ?
C41 C40 C39 119.7(6) . . ?
C41 C40 H40 120.2 . . ?
C38 C37 H37 120.1 . . ?
C36 C37 C38 119.8(6) . . ?
C36 C37 H37 120.1 . . ?
C47 C48 H48 119.2 . . ?
C49 C48 H48 119.2 . . ?
C49 C48 C47 121.6(6) . . ?
C46 C47 H47 120.5 . . ?
C48 C47 C46 119.0(6) . . ?
C48 C47 H47 120.5 . . ?
C19 C18 H18 120.6 . . ?
C17 C18 C19 118.7(7) . . ?
C17 C18 H18 120.6 . . ?
C2 C3 H3 120.5 . . ?
C4 C3 C2 119.1(6) . . ?
C4 C3 H3 120.5 . . ?
C20 C21 H21 119.4 . . ?
C20 C21 C22 121.2(6) . . ?
C22 C21 H21 119.4 . . ?
N3 C26 H26 118.5 . . ?
N3 C26 C27 122.9(6) . . ?
C27 C26 H26 118.5 . . ?
C40 C41 H41 120.0 . . ?
C42 C41 C40 120.0(7) . . ?
C42 C41 H41 120.0 . . ?
C20 C25 H25 120.0 . . ?
C20 C25 C24 119.9(6) . . ?
C24 C25 H25 120.0 . . ?
C50 C49 H49 120.2 . . ?
C48 C49 C50 119.7(6) . . ?
C48 C49 H49 120.2 . . ?
C34 C35 H35 119.9 . . ?
C34 C35 C36 120.2(6) . . ?
C36 C35 H35 119.9 . . ?
C26 C27 H27 121.0 . . ?
C26 C27 C28 118.0(6) . . ?
C28 C27 H27 121.0 . . ?
C18 C17 H17 119.0 . . ?
C16 C17 C18 122.1(6) . . ?
C16 C17 H17 119.0 . . ?
C37 C36 C35 120.3(6) . . ?
C37 C36 H36 119.8 . . ?
C35 C36 H36 119.8 . . ?
C41 C42 H42 119.6 . . ?
C43 C42 C41 120.9(7) . . ?
C43 C42 H42 119.6 . . ?
C44 C43 H43 120.1 . . ?
C42 C43 C44 119.7(7) . . ?
C42 C43 H43 120.1 . . ?
C30 C29 H29 120.9 . . ?
C30 C29 C28 118.2(6) . . ?
C28 C29 H29 120.9 . . ?
C15 C16 H16 120.5 . . ?
C17 C16 C15 119.0(6) . . ?
C17 C16 H16 120.5 . . ?
C22 C23 H23 120.1 . . ?
C22 C23 C24 119.9(7) . . ?
C24 C23 H23 120.1 . . ?
C21 C22 H22 119.9 . . ?
C23 C22 C21 120.2(7) . . ?
C23 C22 H22 119.9 . . ?
C25 C24 H24 119.9 . . ?
C23 C24 C25 120.2(7) . . ?
C23 C24 H24 119.9 . . ?
C27 C28 C29 120.5(6) . . ?
C27 C28 H28 119.8 . . ?
C29 C28 H28 119.8 . . ?

loop_
_geom_bond_atom_site_label_1
_geom_bond_atom_site_label_2
_geom_bond_distance
_geom_bond_site_symmetry_2
_geom_bond_publ_flag
Ni2 Cl2 2.1733(15) . ?
Ni2 P2 2.1575(16) . ?
Ni2 N4 1.884(4) . ?
Ni2 N3 1.940(5) . ?
Ni1 Cl1 2.1957(15) . ?
Ni1 P1 2.1459(16) . ?
Ni1 N1 1.944(4) . ?
Ni1 N2 1.881(4) . ?
P2 C39 1.820(6) . ?
P2 C38 1.819(6) . ?
P2 C45 1.825(6) . ?
P1 C13 1.820(5) . ?
P1 C20 1.827(6) . ?
P1 C14 1.836(6) . ?
O1 C7 1.266(6) . ?
O2 C32 1.256(6) . ?
N1 C5 1.341(7) . ?
N1 C1 1.358(7) . ?
N4 C32 1.347(7) . ?
N4 C31 1.494(7) . ?
N2 C7 1.350(7) . ?
N2 C6 1.490(6) . ?
N3 C30 1.365(7) . ?
N3 C26 1.363(7) . ?
C13 C12 1.410(7) . ?
C13 C8 1.415(7) . ?
C7 C8 1.519(7) . ?
C12 H12 0.9500 . ?
C12 C11 1.372(8) . ?
C32 C33 1.505(8) . ?
C39 C44 1.388(8) . ?
C39 C40 1.409(8) . ?
C5 C6 1.498(7) . ?
C5 C4 1.399(8) . ?
C30 C31 1.501(8) . ?
C30 C29 1.397(8) . ?
C6 H6A 0.9900 . ?
C6 H6B 0.9900 . ?
C33 C38 1.412(8) . ?
C33 C34 1.404(8) . ?
C8 C9 1.396(7) . ?
C31 H31A 0.9900 . ?
C31 H31B 0.9900 . ?
C38 C37 1.409(8) . ?
C20 C21 1.392(8) . ?
C20 C25 1.393(8) . ?
C46 H46 0.9500 . ?
C46 C45 1.401(8) . ?
C46 C47 1.396(8) . ?
C19 H19 0.9500 . ?
C19 C14 1.415(8) . ?
C19 C18 1.392(8) . ?
C9 H9 0.9500 . ?
C9 C10 1.377(8) . ?
C45 C50 1.408(8) . ?
C14 C15 1.375(8) . ?
C34 H34 0.9500 . ?
C34 C35 1.384(8) . ?
C2 H2 0.9500 . ?
C2 C1 1.387(8) . ?
C2 C3 1.387(8) . ?
C44 H44 0.9500 . ?
C44 C43 1.398(8) . ?
C10 H10 0.9500 . ?
C10 C11 1.402(8) . ?
C11 H11 0.9500 . ?
C1 H1 0.9500 . ?
C15 H15 0.9500 . ?
C15 C16 1.406(9) . ?
C4 H4 0.9500 . ?
C4 C3 1.385(8) . ?
C50 H50 0.9500 . ?
C50 C49 1.412(9) . ?
C40 H40 0.9500 . ?
C40 C41 1.394(9) . ?
C37 H37 0.9500 . ?
C37 C36 1.389(8) . ?
C48 H48 0.9500 . ?
C48 C47 1.390(9) . ?
C48 C49 1.369(9) . ?
C47 H47 0.9500 . ?
C18 H18 0.9500 . ?
C18 C17 1.387(9) . ?
C3 H3 0.9500 . ?
C21 H21 0.9500 . ?
C21 C22 1.394(9) . ?
C26 H26 0.9500 . ?
C26 C27 1.374(8) . ?
C41 H41 0.9500 . ?
C41 C42 1.389(10) . ?
C25 H25 0.9500 . ?
C25 C24 1.418(9) . ?
C49 H49 0.9500 . ?
C35 H35 0.9500 . ?
C35 C36 1.391(9) . ?
C27 H27 0.9500 . ?
C27 C28 1.398(10) . ?
C17 H17 0.9500 . ?
C17 C16 1.379(10) . ?
C36 H36 0.9500 . ?
C42 H42 0.9500 . ?
C42 C43 1.366(10) . ?
C43 H43 0.9500 . ?
C29 H29 0.9500 . ?
C29 C28 1.398(9) . ?
C16 H16 0.9500 . ?
C23 H23 0.9500 . ?
C23 C22 1.378(10) . ?
C23 C24 1.382(10) . ?
C22 H22 0.9500 . ?
C24 H24 0.9500 . ?
C28 H28 0.9500 . ?

loop_
_geom_torsion_atom_site_label_1
_geom_torsion_atom_site_label_2
_geom_torsion_atom_site_label_3
_geom_torsion_atom_site_label_4
_geom_torsion
_geom_torsion_site_symmetry_1
_geom_torsion_site_symmetry_2
_geom_torsion_site_symmetry_3
_geom_torsion_site_symmetry_4
_geom_torsion_publ_flag
Ni2 P2 C39 C44 -136.4(4) . . . . ?
Ni2 P2 C39 C40 44.7(5) . . . . ?
Ni2 P2 C38 C33 40.5(5) . . . . ?
Ni2 P2 C38 C37 -138.0(5) . . . . ?
Ni2 P2 C45 C46 40.6(5) . . . . ?
Ni2 P2 C45 C50 -142.6(4) . . . . ?
Ni2 N4 C32 O2 -178.3(4) . . . . ?
Ni2 N4 C32 C33 4.4(8) . . . . ?
Ni2 N4 C31 C30 -37.1(5) . . . . ?
Ni2 N3 C30 C31 1.6(6) . . . . ?
Ni2 N3 C30 C29 -177.1(5) . . . . ?
Ni2 N3 C26 C27 177.5(5) . . . . ?
Ni1 P1 C13 C12 -153.4(4) . . . . ?
Ni1 P1 C13 C8 27.6(5) . . . . ?
Ni1 P1 C20 C21 66.2(5) . . . . ?
Ni1 P1 C20 C25 -111.2(5) . . . . ?
Ni1 P1 C14 C19 48.3(5) . . . . ?
Ni1 P1 C14 C15 -130.8(5) . . . . ?
Ni1 N1 C5 C6 5.9(6) . . . . ?
Ni1 N1 C5 C4 -172.3(5) . . . . ?
Ni1 N1 C1 C2 172.9(5) . . . . ?
Ni1 N2 C7 O1 -171.5(4) . . . . ?
Ni1 N2 C7 C8 9.6(9) . . . . ?
Ni1 N2 C6 C5 -31.5(5) . . . . ?
P2 Ni2 N4 C32 33.7(5) . . . . ?
P2 Ni2 N4 C31 -145.5(3) . . . . ?
P2 C39 C44 C43 -177.9(5) . . . . ?
P2 C39 C40 C41 177.6(5) . . . . ?
P2 C38 C37 C36 176.7(5) . . . . ?
P2 C45 C50 C49 -177.2(4) . . . . ?
P1 Ni1 N2 C7 21.3(6) . . . . ?
P1 Ni1 N2 C6 -149.2(3) . . . . ?
P1 C13 C12 C11 -180.0(5) . . . . ?
P1 C13 C8 C7 7.3(8) . . . . ?
P1 C13 C8 C9 -179.8(4) . . . . ?
P1 C20 C21 C22 -179.0(5) . . . . ?
P1 C20 C25 C24 177.3(5) . . . . ?
P1 C14 C15 C16 179.3(5) . . . . ?
O1 C7 C8 C13 151.0(5) . . . . ?
O1 C7 C8 C9 -21.9(8) . . . . ?
O2 C32 C33 C38 150.8(6) . . . . ?
O2 C32 C33 C34 -26.3(8) . . . . ?
N1 Ni1 N2 C7 -161.1(6) . . . . ?
N1 Ni1 N2 C6 28.3(4) . . . . ?
N1 C5 C6 N2 16.6(7) . . . . ?
N1 C5 C4 C3 -2.3(9) . . . . ?
N4 C32 C33 C38 -31.7(8) . . . . ?
N4 C32 C33 C34 151.2(5) . . . . ?
N2 C7 C8 C13 -30.1(8) . . . . ?
N2 C7 C8 C9 157.0(5) . . . . ?
N3 Ni2 N4 C32 -149.2(6) . . . . ?
N3 Ni2 N4 C31 31.5(4) . . . . ?
N3 C30 C31 N4 22.8(7) . . . . ?
N3 C30 C29 C28 0.4(10) . . . . ?
N3 C26 C27 C28 -1.8(11) . . . . ?
C13 P1 C20 C21 -171.4(5) . . . . ?
C13 P1 C20 C25 11.3(6) . . . . ?
C13 P1 C14 C19 -73.4(5) . . . . ?
C13 P1 C14 C15 107.6(5) . . . . ?
C13 C12 C11 C10 -0.7(9) . . . . ?
C13 C8 C9 C10 0.2(8) . . . . ?
C7 N2 C6 C5 155.5(5) . . . . ?
C7 C8 C9 C10 173.5(5) . . . . ?
C12 C13 C8 C7 -171.6(5) . . . . ?
C12 C13 C8 C9 1.3(8) . . . . ?
C32 N4 C31 C30 143.5(5) . . . . ?
C32 C33 C38 P2 3.1(8) . . . . ?
C32 C33 C38 C37 -178.4(5) . . . . ?
C32 C33 C34 C35 -179.0(6) . . . . ?
C39 P2 C38 C33 170.9(4) . . . . ?
C39 P2 C38 C37 -7.6(6) . . . . ?
C39 P2 C45 C46 -91.4(4) . . . . ?
C39 P2 C45 C50 85.4(5) . . . . ?
C39 C44 C43 C42 -0.5(9) . . . . ?
C39 C40 C41 C42 1.2(9) . . . . ?
C5 N1 C1 C2 -1.1(9) . . . . ?
C5 C4 C3 C2 0.5(10) . . . . ?
C30 N3 C26 C27 -0.1(9) . . . . ?
C30 C29 C28 C27 -2.3(11) . . . . ?
C6 N2 C7 O1 -1.3(8) . . . . ?
C6 N2 C7 C8 179.9(5) . . . . ?
C6 C5 C4 C3 179.6(6) . . . . ?
C33 C38 C37 C36 -1.7(9) . . . . ?
C33 C34 C35 C36 -3.0(10) . . . . ?
C8 C13 C12 C11 -1.0(9) . . . . ?
C8 C9 C10 C11 -1.9(9) . . . . ?
C31 N4 C32 O2 0.9(8) . . . . ?
C31 N4 C32 C33 -176.4(5) . . . . ?
C31 C30 C29 C28 -178.3(6) . . . . ?
C38 P2 C39 C44 101.5(5) . . . . ?
C38 P2 C39 C40 -77.4(5) . . . . ?
C38 P2 C45 C46 157.5(4) . . . . ?
C38 P2 C45 C50 -25.7(5) . . . . ?
C38 C33 C34 C35 3.7(9) . . . . ?
C38 C37 C36 C35 2.5(10) . . . . ?
C20 P1 C13 C12 83.2(5) . . . . ?
C20 P1 C13 C8 -95.8(5) . . . . ?
C20 P1 C14 C19 176.5(4) . . . . ?
C20 P1 C14 C15 -2.5(6) . . . . ?
C20 C21 C22 C23 2.2(11) . . . . ?
C20 C25 C24 C23 1.1(11) . . . . ?
C46 C45 C50 C49 -0.4(8) . . . . ?
C19 C14 C15 C16 0.3(9) . . . . ?
C19 C18 C17 C16 -1.4(10) . . . . ?
C9 C10 C11 C12 2.1(9) . . . . ?
C45 P2 C39 C44 -11.4(6) . . . . ?
C45 P2 C39 C40 169.8(5) . . . . ?
C45 P2 C38 C33 -77.5(5) . . . . ?
C45 P2 C38 C37 104.0(5) . . . . ?
C45 C46 C47 C48 1.7(8) . . . . ?
C45 C50 C49 C48 0.7(9) . . . . ?
C14 P1 C13 C12 -30.8(5) . . . . ?
C14 P1 C13 C8 150.3(5) . . . . ?
C14 P1 C20 C21 -62.1(5) . . . . ?
C14 P1 C20 C25 120.5(5) . . . . ?
C14 C19 C18 C17 2.1(9) . . . . ?
C14 C15 C16 C17 0.4(10) . . . . ?
C34 C33 C38 P2 -179.8(4) . . . . ?
C34 C33 C38 C37 -1.3(8) . . . . ?
C34 C35 C36 C37 -0.1(11) . . . . ?
C44 C39 C40 C41 -1.3(9) . . . . ?
C1 N1 C5 C6 -179.1(5) . . . . ?
C1 N1 C5 C4 2.6(9) . . . . ?
C1 C2 C3 C4 0.9(10) . . . . ?
C4 C5 C6 N2 -165.2(5) . . . . ?
C40 C39 C44 C43 1.0(9) . . . . ?
C40 C41 C42 C43 -0.8(10) . . . . ?
C47 C46 C45 P2 176.2(4) . . . . ?
C47 C46 C45 C50 -0.8(8) . . . . ?
C47 C48 C49 C50 0.2(10) . . . . ?
C18 C19 C14 P1 179.3(5) . . . . ?
C18 C19 C14 C15 -1.6(9) . . . . ?
C18 C17 C16 C15 0.1(10) . . . . ?
C3 C2 C1 N1 -0.6(10) . . . . ?
C21 C20 C25 C24 -0.1(9) . . . . ?
C26 N3 C30 C31 179.7(5) . . . . ?
C26 N3 C30 C29 0.9(9) . . . . ?
C26 C27 C28 C29 3.0(11) . . . . ?
C41 C42 C43 C44 0.4(10) . . . . ?
C25 C20 C21 C22 -1.5(10) . . . . ?
C49 C48 C47 C46 -1.4(9) . . . . ?
C29 C30 C31 N4 -158.4(6) . . . . ?
C22 C23 C24 C25 -0.4(11) . . . . ?
C24 C23 C22 C21 -1.2(11) . . . . ?
